data_7218229
loop_
_publ_author_name
'Sun, Ou'
'Gao, Ting'
'Sun, Jingwen'
'Li, Guangming'
'Li, Hongfeng'
'Xu, Hui'
'Wang, Cheng'
'Yan, Pengfei'

_publ_section_title
;
 A series of lanthanide(iii) complexes constructed from Schiff base and
 \b-diketonate ligands
;
_journal_issue 45
_journal_name_full CrystEngComm
_journal_page_first 10460
_journal_paper_doi 10.1039/C4CE01556H
_journal_volume 16
_journal_year 2014
_chemical_formula_sum 'C29 H17 F18 N4 Nd O6'
_chemical_formula_weight 1003.71
_chemical_name_systematic
; 
 ? 
;
_space_group_IT_number 9
_symmetry_cell_setting monoclinic
_symmetry_space_group_name_Hall 'C -2yc'
_symmetry_space_group_name_H-M 'C 1 c 1'
_atom_sites_solution_hydrogens geom
_atom_sites_solution_primary direct
_atom_sites_solution_secondary difmap
_audit_creation_method SHELXL-97
_cell_angle_alpha 90.00
_cell_angle_beta 92.92(3)
_cell_angle_gamma 90.00
_cell_formula_units_Z 4
_cell_length_a 16.990(3)
_cell_length_b 18.475(4)
_cell_length_c 11.966(2)
_cell_measurement_temperature 293(2)
_cell_volume 3751.1(12)
_computing_structure_refinement 'SHELXL-97 (Sheldrick, 1997)'
_computing_structure_solution 'SHELXS-97 (Sheldrick, 1990)'
_diffrn_ambient_temperature 293(2)
_diffrn_measured_fraction_theta_full 0.998
_diffrn_measured_fraction_theta_max 0.998
_diffrn_radiation_monochromator graphite
_diffrn_radiation_source 'fine-focus sealed tube'
_diffrn_radiation_type MoK\a
_diffrn_radiation_wavelength 0.71073
_diffrn_reflns_av_R_equivalents 0.0220
_diffrn_reflns_av_sigmaI/netI 0.0382
_diffrn_reflns_limit_h_max 20
_diffrn_reflns_limit_h_min -19
_diffrn_reflns_limit_k_max 9
_diffrn_reflns_limit_k_min -21
_diffrn_reflns_limit_l_max 14
_diffrn_reflns_limit_l_min -14
_diffrn_reflns_number 6495
_diffrn_reflns_theta_full 25.00
_diffrn_reflns_theta_max 25.00
_diffrn_reflns_theta_min 3.26
_exptl_absorpt_coefficient_mu 1.519
_exptl_crystal_density_diffrn 1.777
_exptl_crystal_density_method 'not measured'
_exptl_crystal_F_000 1956
_refine_diff_density_max 0.591
_refine_diff_density_min -0.279
_refine_diff_density_rms 0.059
_refine_ls_abs_structure_details 'Flack H D (1983), Acta Cryst. A39, 876-881'
_refine_ls_abs_structure_Flack 1.03(3)
_refine_ls_extinction_method none
_refine_ls_goodness_of_fit_ref 0.962
_refine_ls_hydrogen_treatment mixed
_refine_ls_matrix_type full
_refine_ls_number_parameters 524
_refine_ls_number_reflns 4757
_refine_ls_number_restraints 9
_refine_ls_restrained_S_all 0.992
_refine_ls_R_factor_all 0.0547
_refine_ls_R_factor_gt 0.0356
_refine_ls_shift/su_max 0.022
_refine_ls_shift/su_mean 0.001
_refine_ls_structure_factor_coef Fsqd
_refine_ls_weighting_details 'calc w=1/[\s^2^(Fo^2^)+(0.0493P)^2^+2.0000P] where P=(Fo^2^+2Fc^2^)/3'
_refine_ls_weighting_scheme calc
_refine_ls_wR_factor_gt 0.0838
_refine_ls_wR_factor_ref 0.0915
_reflns_number_gt 3536
_reflns_number_total 4757
_reflns_threshold_expression >2sigma(I)
_cod_data_source_file c4ce01556h2.cif
_cod_data_source_block s
_cod_depositor_comments 'Adding full bibliography for 7218229--7218234.cif.'
_cod_original_sg_symbol_H-M Cc
_cod_database_code 7218229

loop_
_symmetry_equiv_pos_as_xyz
'x, y, z'
'x, -y, z+1/2'
'x+1/2, y+1/2, z'
'x+1/2, -y+1/2, z+1/2'

loop_
_atom_site_label
_atom_site_type_symbol
_atom_site_fract_x
_atom_site_fract_y
_atom_site_fract_z
_atom_site_U_iso_or_equiv
_atom_site_adp_type
_atom_site_occupancy
_atom_site_symmetry_multiplicity
_atom_site_calc_flag
_atom_site_refinement_flags
Nd1 Nd 0.07139(9) 0.24813(3) 0.39706(13) 0.05672(13) Uani 1 1 d .
O1 O -0.0193(3) 0.3540(3) 0.4263(5) 0.0669(15) Uani 1 1 d .
O2 O 0.0804(4) 0.3403(4) 0.2498(5) 0.0810(18) Uani 1 1 d .
O3 O 0.0510(4) 0.1148(3) 0.3719(5) 0.0775(18) Uani 1 1 d .
O4 O 0.1569(4) 0.1754(3) 0.5304(6) 0.0747(16) Uani 1 1 d .
O5 O 0.1813(4) 0.3350(3) 0.4362(5) 0.0692(16) Uani 1 1 d .
O6 O 0.0785(4) 0.2956(4) 0.5972(6) 0.0707(18) Uani 1 1 d .
N1 N -0.0455(4) 0.1941(4) 0.5164(8) 0.067(2) Uani 1 1 d .
N2 N 0.2023(5) 0.2083(5) 0.2917(8) 0.076(2) Uani 1 1 d .
N3 N -0.0676(5) 0.2273(4) 0.2970(7) 0.075(2) Uani 1 1 d .
N4 N 0.0621(6) 0.2026(5) 0.1819(7) 0.086(3) Uani 1 1 d .
C1 C 0.0772(7) 0.0594(5) 0.4153(11) 0.082(3) Uani 1 1 d .
C2 C -0.0954(7) 0.1443(7) 0.6835(11) 0.098(4) Uani 1 1 d .
H2 H -0.0861 0.1306 0.7578 0.117 Uiso 1 1 calc R
C3 C -0.1010(6) 0.4547(6) 0.4270(10) 0.085(3) Uani 1 1 d .
C4 C -0.1668(9) 0.1352(8) 0.6323(15) 0.111(4) Uani 1 1 d .
H4 H -0.2073 0.1152 0.6717 0.134 Uiso 1 1 calc R
C5 C -0.1811(7) 0.1553(7) 0.5204(12) 0.106(4) Uani 1 1 d .
H5 H -0.2304 0.1502 0.4838 0.127 Uiso 1 1 calc R
C6 C -0.1174(7) 0.1830(6) 0.4683(10) 0.081(3) Uani 1 1 d .
C7 C 0.3411(8) 0.1881(6) 0.2956(16) 0.115(5) Uani 1 1 d .
H7 H 0.3892 0.1890 0.3363 0.138 Uiso 1 1 calc R
C8 C 0.0008(6) 0.4402(5) 0.2840(9) 0.073(3) Uani 1 1 d .
H8 H -0.0127 0.4868 0.2604 0.088 Uiso 1 1 calc R
C9 C -0.0158(8) 0.1938(8) 0.1247(9) 0.109(4) Uani 1 1 d .
H9A H -0.0321 0.1436 0.1295 0.131 Uiso 1 1 calc R
H9B H -0.0126 0.2059 0.0462 0.131 Uiso 1 1 calc R
C10 C 0.1346(8) 0.0514(7) 0.5040(11) 0.106(4) Uani 1 1 d .
H10 H 0.1491 0.0055 0.5292 0.127 Uiso 1 1 calc R
C11 C 0.2733(6) 0.2061(6) 0.3477(11) 0.084(3) Uani 1 1 d .
H11 H 0.2765 0.2171 0.4236 0.100 Uiso 1 1 calc R
C12 C -0.0333(5) 0.4121(5) 0.3784(7) 0.061(2) Uani 1 1 d .
C13 C -0.0358(6) 0.1744(6) 0.6235(10) 0.078(3) Uani 1 1 d .
H13 H 0.0134 0.1813 0.6597 0.094 Uiso 1 1 calc R
C14 C 0.0528(5) 0.4020(5) 0.2257(7) 0.067(2) Uani 1 1 d .
C15 C 0.2110(5) 0.3677(5) 0.5169(9) 0.070(2) Uani 1 1 d .
C16 C -0.1257(6) 0.2010(6) 0.3484(11) 0.092(3) Uani 1 1 d .
H16 H -0.1737 0.1933 0.3093 0.111 Uiso 1 1 calc R
C17 C 0.1240(8) 0.1863(6) 0.1319(9) 0.095(3) Uani 1 1 d .
H17 H 0.1188 0.1725 0.0571 0.113 Uiso 1 1 calc R
C18 C 0.1683(6) 0.1101(7) 0.5519(9) 0.081(3) Uani 1 1 d .
C19 C 0.1892(5) 0.3661(6) 0.6279(8) 0.075(3) Uani 1 1 d .
H19 H 0.2201 0.3899 0.6827 0.090 Uiso 1 1 calc R
C20 C 0.2809(7) 0.4141(7) 0.4895(11) 0.099(3) Uani 1 1 d .
C21 C 0.2317(9) 0.0966(9) 0.6448(15) 0.119(5) Uani 1 1 d .
C22 C 0.0338(11) -0.0083(7) 0.3678(16) 0.124(5) Uani 1 1 d .
C23 C 0.1234(6) 0.3302(6) 0.6569(8) 0.077(3) Uani 1 1 d .
C24 C 0.1029(7) 0.3353(11) 0.7784(8) 0.116(5) Uani 1 1 d .
C25 C 0.1998(7) 0.1882(6) 0.1843(12) 0.092(4) Uani 1 1 d .
C26 C 0.0823(8) 0.4366(10) 0.1213(14) 0.133(6) Uani 1 1 d D
C27 C -0.0768(7) 0.2419(7) 0.1765(9) 0.096(3) Uani 1 1 d .
H27A H -0.0668 0.2925 0.1609 0.115 Uiso 1 1 calc R
H27B H -0.1295 0.2297 0.1477 0.115 Uiso 1 1 calc R
C28 C 0.2664(10) 0.1730(7) 0.1262(13) 0.116(5) Uani 1 1 d .
H28 H 0.2628 0.1658 0.0492 0.139 Uiso 1 1 calc R
C29 C 0.3389(10) 0.1689(9) 0.1858(17) 0.134(7) Uani 1 1 d .
H29 H 0.3840 0.1536 0.1517 0.161 Uiso 1 1 calc R
F1 F -0.1683(4) 0.4204(5) 0.4096(6) 0.125(3) Uani 1 1 d .
F2 F -0.0939(4) 0.4593(4) 0.5372(6) 0.114(2) Uani 1 1 d .
F3 F -0.1098(6) 0.5196(5) 0.3881(9) 0.175(4) Uani 1 1 d .
F4 F 0.0609(12) -0.0674(4) 0.3997(16) 0.260(7) Uani 1 1 d .
F5 F 0.3188(5) 0.4476(5) 0.5752(8) 0.156(3) Uani 1 1 d .
F6 F 0.2618(6) 0.4647(5) 0.4178(11) 0.193(5) Uani 1 1 d .
F7 F 0.3364(4) 0.3756(5) 0.4454(7) 0.135(3) Uani 1 1 d .
F8 F 0.2365(7) 0.0317(5) 0.6793(11) 0.210(6) Uani 1 1 d .
F9 F 0.2987(6) 0.1172(7) 0.6196(11) 0.207(5) Uani 1 1 d .
F10 F 0.2169(8) 0.1354(8) 0.7327(9) 0.212(6) Uani 1 1 d .
F11 F 0.0381(8) -0.0118(6) 0.2614(11) 0.197(5) Uani 1 1 d .
F12 F -0.0372(8) -0.0082(7) 0.3860(16) 0.272(9) Uani 1 1 d .
F13 F 0.0343(5) 0.3553(8) 0.7915(7) 0.201(6) Uani 1 1 d .
F14 F 0.1056(15) 0.2769(9) 0.8257(9) 0.312(13) Uani 1 1 d .
F15 F 0.1465(7) 0.3734(11) 0.8415(8) 0.245(8) Uani 1 1 d .
F16 F 0.0626(5) 0.5015(5) 0.0994(7) 0.135(3) Uani 1 1 d .
F17 F 0.1542(6) 0.4307(7) 0.1147(11) 0.209(4) Uani 1 1 d DU
F18 F 0.0588(12) 0.3992(7) 0.0367(8) 0.273(10) Uani 1 1 d .

loop_
_atom_site_aniso_label
_atom_site_aniso_U_11
_atom_site_aniso_U_22
_atom_site_aniso_U_33
_atom_site_aniso_U_23
_atom_site_aniso_U_13
_atom_site_aniso_U_12
Nd1 0.05323(19) 0.0588(2) 0.05798(19) -0.0011(3) 0.00131(12) 0.0009(3)
O1 0.077(4) 0.070(4) 0.054(3) 0.009(3) 0.006(3) 0.005(3)
O2 0.095(5) 0.078(4) 0.071(4) 0.002(4) 0.016(3) 0.018(4)
O3 0.076(5) 0.063(3) 0.093(5) -0.003(4) 0.000(3) 0.001(3)
O4 0.064(4) 0.066(4) 0.092(4) 0.012(4) -0.004(3) 0.003(3)
O5 0.070(4) 0.077(4) 0.061(4) -0.008(4) 0.007(3) -0.008(3)
O6 0.052(4) 0.090(5) 0.070(4) -0.004(4) 0.003(3) -0.005(3)
N1 0.052(4) 0.059(5) 0.092(6) 0.013(5) 0.007(4) -0.005(4)
N2 0.081(6) 0.067(5) 0.082(6) 0.001(5) 0.018(5) 0.001(5)
N3 0.071(5) 0.084(5) 0.069(4) -0.009(4) -0.009(4) 0.000(4)
N4 0.114(8) 0.084(6) 0.061(5) -0.012(5) -0.002(6) -0.009(6)
C1 0.077(6) 0.073(6) 0.097(9) 0.004(7) 0.009(6) -0.010(6)
C2 0.085(8) 0.100(9) 0.109(8) 0.042(7) 0.019(7) 0.002(7)
C3 0.070(7) 0.079(7) 0.108(9) 0.012(7) 0.023(6) 0.004(6)
C4 0.079(10) 0.136(10) 0.122(10) 0.006(11) 0.029(8) -0.031(9)
C5 0.068(7) 0.117(10) 0.134(11) -0.001(9) 0.022(7) -0.031(7)
C6 0.076(7) 0.082(8) 0.085(7) -0.003(6) 0.003(6) -0.001(6)
C7 0.084(9) 0.075(8) 0.190(16) 0.006(10) 0.051(9) 0.008(6)
C8 0.068(6) 0.061(5) 0.093(7) 0.014(6) 0.017(5) 0.009(5)
C9 0.111(9) 0.151(12) 0.064(6) -0.024(8) -0.005(6) -0.007(8)
C10 0.133(11) 0.067(7) 0.115(11) 0.013(8) -0.021(8) -0.003(7)
C11 0.070(7) 0.068(7) 0.113(9) 0.008(7) 0.010(6) 0.012(5)
C12 0.058(5) 0.060(5) 0.066(5) -0.002(5) 0.004(4) -0.007(4)
C13 0.054(6) 0.084(7) 0.098(8) 0.021(7) 0.015(5) 0.007(5)
C14 0.063(5) 0.076(6) 0.064(5) 0.008(5) 0.009(4) -0.004(5)
C15 0.050(5) 0.074(6) 0.086(7) 0.006(6) 0.007(5) 0.008(4)
C16 0.055(6) 0.087(7) 0.132(10) -0.019(8) -0.021(6) 0.001(5)
C17 0.125(10) 0.087(8) 0.074(7) -0.035(6) 0.025(7) 0.008(7)
C18 0.058(6) 0.090(8) 0.095(7) 0.031(7) 0.000(5) 0.018(5)
C19 0.054(5) 0.099(7) 0.073(6) -0.028(6) 0.000(4) -0.009(5)
C20 0.092(8) 0.096(8) 0.109(9) -0.012(8) 0.009(7) -0.033(7)
C21 0.089(10) 0.118(11) 0.145(13) 0.021(11) -0.029(9) 0.023(8)
C22 0.163(15) 0.064(8) 0.147(14) -0.014(9) 0.027(11) -0.032(8)
C23 0.070(7) 0.103(8) 0.058(5) -0.001(6) 0.006(5) 0.028(6)
C24 0.077(8) 0.225(17) 0.045(5) 0.008(9) -0.012(5) -0.021(9)
C25 0.093(9) 0.070(7) 0.114(10) -0.023(7) 0.024(7) -0.008(6)
C26 0.118(12) 0.161(15) 0.127(12) 0.023(12) 0.066(9) 0.052(11)
C27 0.086(7) 0.114(9) 0.083(6) -0.004(7) -0.026(6) 0.001(6)
C28 0.135(14) 0.099(10) 0.120(10) -0.036(9) 0.064(10) 0.014(10)
C29 0.092(13) 0.131(12) 0.18(2) -0.056(12) 0.059(11) -0.005(9)
F1 0.067(4) 0.191(8) 0.117(5) -0.006(5) 0.010(3) 0.007(5)
F2 0.132(6) 0.118(5) 0.095(5) -0.027(4) 0.034(4) 0.016(4)
F3 0.201(8) 0.116(5) 0.220(9) 0.068(7) 0.121(7) 0.084(6)
F4 0.41(2) 0.070(5) 0.291(14) 0.012(11) -0.106(13) -0.038(11)
F5 0.118(6) 0.179(8) 0.173(7) -0.062(7) 0.035(5) -0.076(6)
F6 0.137(8) 0.158(8) 0.283(13) 0.111(10) -0.003(8) -0.055(7)
F7 0.079(4) 0.167(7) 0.162(7) -0.043(6) 0.045(4) -0.025(5)
F8 0.204(10) 0.129(7) 0.282(14) 0.082(9) -0.130(9) 0.001(6)
F9 0.098(7) 0.246(12) 0.267(13) 0.075(11) -0.077(7) -0.013(7)
F10 0.226(12) 0.266(14) 0.136(7) -0.008(9) -0.079(8) 0.115(11)
F11 0.276(13) 0.140(9) 0.175(9) -0.052(8) 0.021(9) -0.081(8)
F12 0.185(11) 0.201(13) 0.44(2) -0.130(14) 0.115(13) -0.141(10)
F13 0.088(5) 0.396(19) 0.123(6) -0.063(9) 0.044(4) -0.011(7)
F14 0.63(4) 0.233(12) 0.077(6) 0.063(9) 0.103(13) 0.14(2)
F15 0.161(8) 0.49(3) 0.087(5) -0.093(10) 0.028(5) -0.112(12)
F16 0.125(6) 0.131(6) 0.153(7) 0.073(6) 0.041(5) 0.024(5)
F17 0.138(6) 0.251(9) 0.245(8) 0.124(7) 0.085(6) 0.043(6)
F18 0.55(3) 0.186(11) 0.091(7) -0.002(7) 0.110(12) -0.088(14)

loop_
_atom_type_symbol
_atom_type_description
_atom_type_scat_dispersion_real
_atom_type_scat_dispersion_imag
_atom_type_scat_source
C C 0.0033 0.0016 'International Tables Vol C Tables 4.2.6.8 and 6.1.1.4'
H H 0.0000 0.0000 'International Tables Vol C Tables 4.2.6.8 and 6.1.1.4'
F F 0.0171 0.0103 'International Tables Vol C Tables 4.2.6.8 and 6.1.1.4'
N N 0.0061 0.0033 'International Tables Vol C Tables 4.2.6.8 and 6.1.1.4'
Nd Nd -0.1943 3.0179 'International Tables Vol C Tables 4.2.6.8 and 6.1.1.4'
O O 0.0106 0.0060 'International Tables Vol C Tables 4.2.6.8 and 6.1.1.4'

loop_
_geom_angle_atom_site_label_1
_geom_angle_atom_site_label_2
_geom_angle_atom_site_label_3
_geom_angle
O2 Nd1 O5 67.4(2)
O2 Nd1 O4 140.8(2)
O5 Nd1 O4 79.7(2)
O2 Nd1 O3 127.4(2)
O5 Nd1 O3 139.0(2)
O4 Nd1 O3 67.6(2)
O2 Nd1 O1 67.9(2)
O5 Nd1 O1 86.1(2)
O4 Nd1 O1 131.9(2)
O3 Nd1 O1 134.2(2)
O2 Nd1 O6 115.7(3)
O5 Nd1 O6 66.6(2)
O4 Nd1 O6 65.6(2)
O3 Nd1 O6 116.8(2)
O1 Nd1 O6 66.6(2)
O2 Nd1 N3 82.1(3)
O5 Nd1 N3 146.2(2)
O4 Nd1 N3 134.0(2)
O3 Nd1 N3 71.6(2)
O1 Nd1 N3 68.6(2)
O6 Nd1 N3 118.6(2)
O2 Nd1 N1 135.2(2)
O5 Nd1 N1 134.8(2)
O4 Nd1 N1 83.3(2)
O3 Nd1 N1 66.3(2)
O1 Nd1 N1 75.1(2)
O6 Nd1 N1 68.3(3)
N3 Nd1 N1 61.1(3)
O2 Nd1 N4 62.4(2)
O5 Nd1 N4 112.7(3)
O4 Nd1 N4 116.4(3)
O3 Nd1 N4 65.1(3)
O1 Nd1 N4 111.5(3)
O6 Nd1 N4 177.9(3)
N3 Nd1 N4 60.8(3)
N1 Nd1 N4 112.3(3)
O2 Nd1 N2 76.9(3)
O5 Nd1 N2 68.7(2)
O4 Nd1 N2 71.7(3)
O3 Nd1 N2 77.8(3)
O1 Nd1 N2 142.6(2)
O6 Nd1 N2 122.0(3)
N3 Nd1 N2 119.3(3)
N1 Nd1 N2 142.1(2)
N4 Nd1 N2 58.9(3)
C12 O1 Nd1 135.6(5)
C14 O2 Nd1 138.9(6)
C1 O3 Nd1 136.8(7)
C18 O4 Nd1 137.2(7)
C15 O5 Nd1 137.8(6)
C23 O6 Nd1 137.7(6)
C6 N1 C13 115.9(9)
C6 N1 Nd1 120.7(8)
C13 N1 Nd1 123.4(6)
C25 N2 C11 116.9(10)
C25 N2 Nd1 122.4(8)
C11 N2 Nd1 120.7(8)
C16 N3 C27 119.6(9)
C16 N3 Nd1 122.3(7)
C27 N3 Nd1 118.1(7)
C17 N4 C9 120.1(10)
C17 N4 Nd1 120.8(8)
C9 N4 Nd1 119.1(7)
O3 C1 C10 129.0(10)
O3 C1 C22 111.4(11)
C10 C1 C22 119.4(12)
C4 C2 C13 118.7(12)
C4 C2 H2 120.6
C13 C2 H2 120.6
F3 C3 F1 107.9(10)
F3 C3 F2 107.7(11)
F1 C3 F2 102.9(9)
F3 C3 C12 114.5(9)
F1 C3 C12 110.8(10)
F2 C3 C12 112.3(9)
C2 C4 C5 120.9(12)
C2 C4 H4 119.6
C5 C4 H4 119.6
C6 C5 C4 115.5(12)
C6 C5 H5 122.3
C4 C5 H5 122.3
N1 C6 C5 125.7(12)
N1 C6 C16 115.1(10)
C5 C6 C16 119.2(11)
C29 C7 C11 121.1(15)
C29 C7 H7 119.4
C11 C7 H7 119.4
C14 C8 C12 122.1(9)
C14 C8 H8 119.0
C12 C8 H8 119.0
N4 C9 C27 111.2(9)
N4 C9 H9A 109.4
C27 C9 H9A 109.4
N4 C9 H9B 109.4
C27 C9 H9B 109.4
H9A C9 H9B 108.0
C18 C10 C1 120.0(11)
C18 C10 H10 120.0
C1 C10 H10 120.0
N2 C11 C7 122.0(13)
N2 C11 H11 119.0
C7 C11 H11 119.0
O1 C12 C8 128.4(9)
O1 C12 C3 113.7(8)
C8 C12 C3 117.7(9)
N1 C13 C2 123.3(11)
N1 C13 H13 118.4
C2 C13 H13 118.4
O2 C14 C8 126.8(9)
O2 C14 C26 115.9(9)
C8 C14 C26 117.3(10)
O5 C15 C19 128.3(9)
O5 C15 C20 113.8(9)
C19 C15 C20 117.8(10)
N3 C16 C6 120.9(9)
N3 C16 H16 119.6
C6 C16 H16 119.6
N4 C17 C25 123.0(11)
N4 C17 H17 118.5
C25 C17 H17 118.5
O4 C18 C10 129.5(10)
O4 C18 C21 113.9(12)
C10 C18 C21 116.6(11)
C23 C19 C15 121.0(9)
C23 C19 H19 119.5
C15 C19 H19 119.5
F6 C20 F7 106.5(12)
F6 C20 F5 105.7(11)
F7 C20 F5 103.4(11)
F6 C20 C15 112.3(11)
F7 C20 C15 111.5(10)
F5 C20 C15 116.7(11)
F9 C21 F8 108.8(14)
F9 C21 F10 103.9(16)
F8 C21 F10 105.6(16)
F9 C21 C18 113.0(14)
F8 C21 C18 115.0(14)
F10 C21 C18 109.7(12)
F12 C22 F4 107.3(17)
F12 C22 F11 106.3(18)
F4 C22 F11 102.7(17)
F12 C22 C1 112.8(14)
F4 C22 C1 115.9(16)
F11 C22 C1 110.9(13)
O6 C23 C19 127.8(9)
O6 C23 C24 115.6(11)
C19 C23 C24 116.6(11)
F14 C24 F13 102.6(16)
F14 C24 F15 102.1(14)
F13 C24 F15 106.9(16)
F14 C24 C23 112.7(15)
F13 C24 C23 113.8(9)
F15 C24 C23 117.2(12)
N2 C25 C28 123.5(13)
N2 C25 C17 114.8(10)
C28 C25 C17 121.6(14)
F17 C26 F16 108.9(15)
F17 C26 F18 99.9(13)
F16 C26 F18 106.2(15)
F17 C26 C14 112.8(13)
F16 C26 C14 118.4(11)
F18 C26 C14 108.9(14)
N3 C27 C9 104.6(9)
N3 C27 H27A 110.8
C9 C27 H27A 110.8
N3 C27 H27B 110.8
C9 C27 H27B 110.8
H27A C27 H27B 108.9
C25 C28 C29 118.5(14)
C25 C28 H28 120.8
C29 C28 H28 120.8
C7 C29 C28 117.4(15)
C7 C29 H29 121.3
C28 C29 H29 121.3

loop_
_geom_bond_atom_site_label_1
_geom_bond_atom_site_label_2
_geom_bond_distance
Nd1 O2 2.461(7)
Nd1 O5 2.490(6)
Nd1 O4 2.495(6)
Nd1 O3 2.503(6)
Nd1 O1 2.526(6)
Nd1 O6 2.548(8)
Nd1 N3 2.621(8)
Nd1 N1 2.696(8)
Nd1 N4 2.705(9)
Nd1 N2 2.714(9)
O1 C12 1.233(10)
O2 C14 1.260(11)
O3 C1 1.223(11)
O4 C18 1.246(12)
O5 C15 1.225(11)
O6 C23 1.203(12)
N1 C6 1.339(13)
N1 C13 1.335(13)
N2 C25 1.336(14)
N2 C11 1.350(14)
N3 C16 1.285(13)
N3 C27 1.468(13)
N4 C17 1.272(13)
N4 C9 1.468(14)
C1 C10 1.413(16)
C1 C22 1.544(17)
C2 C4 1.34(2)
C2 C13 1.388(14)
C2 H2 0.9300
C3 F3 1.291(13)
C3 F1 1.314(13)
C3 F2 1.321(13)
C3 C12 1.533(14)
C4 C5 1.40(2)
C4 H4 0.9300
C5 C6 1.375(15)
C5 H5 0.9300
C6 C16 1.473(16)
C7 C29 1.36(2)
C7 C11 1.378(16)
C7 H7 0.9300
C8 C14 1.353(13)
C8 C12 1.396(13)
C8 H8 0.9300
C9 C27 1.522(17)
C9 H9A 0.9700
C9 H9B 0.9700
C10 C18 1.341(15)
C10 H10 0.9300
C11 H11 0.9300
C13 H13 0.9300
C14 C26 1.512(16)
C15 C19 1.397(13)
C15 C20 1.514(14)
C16 H16 0.9300
C17 C25 1.404(16)
C17 H17 0.9300
C18 C21 1.529(17)
C19 C23 1.359(14)
C19 H19 0.9300
C20 F6 1.298(15)
C20 F7 1.314(14)
C20 F5 1.335(13)
C21 F9 1.251(17)
C21 F8 1.269(15)
C21 F10 1.309(17)
C22 F12 1.236(19)
C22 F4 1.239(18)
C22 F11 1.281(19)
C23 C24 1.516(14)
C24 F14 1.218(19)
C24 F13 1.239(15)
C24 F15 1.247(15)
C25 C28 1.387(17)
C26 F17 1.232(9)
C26 F16 1.268(16)
C26 F18 1.273(19)
C27 H27A 0.9700
C27 H27B 0.9700
C28 C29 1.39(2)
C28 H28 0.9300
C29 H29 0.9300

loop_
_geom_torsion_atom_site_label_1
_geom_torsion_atom_site_label_2
_geom_torsion_atom_site_label_3
_geom_torsion_atom_site_label_4
_geom_torsion
O2 Nd1 O1 C12 -2.4(8)
O5 Nd1 O1 C12 64.7(8)
O4 Nd1 O1 C12 137.1(7)
O3 Nd1 O1 C12 -123.8(8)
O6 Nd1 O1 C12 130.8(8)
N3 Nd1 O1 C12 -92.4(8)
N1 Nd1 O1 C12 -156.7(8)
N4 Nd1 O1 C12 -48.2(8)
N2 Nd1 O1 C12 18.3(10)
O5 Nd1 O2 C14 -91.6(10)
O4 Nd1 O2 C14 -126.5(9)
O3 Nd1 O2 C14 133.1(9)
O1 Nd1 O2 C14 3.6(9)
O6 Nd1 O2 C14 -44.3(10)
N3 Nd1 O2 C14 73.6(10)
N1 Nd1 O2 C14 40.1(11)
N4 Nd1 O2 C14 134.8(10)
N2 Nd1 O2 C14 -163.7(10)
O2 Nd1 O3 C1 138.5(11)
O5 Nd1 O3 C1 40.4(13)
O4 Nd1 O3 C1 0.7(11)
O1 Nd1 O3 C1 -126.7(11)
O6 Nd1 O3 C1 -44.0(12)
N3 Nd1 O3 C1 -157.4(12)
N1 Nd1 O3 C1 -91.7(12)
N4 Nd1 O3 C1 136.9(12)
N2 Nd1 O3 C1 75.8(11)
O2 Nd1 O4 C18 -123.1(9)
O5 Nd1 O4 C18 -155.6(10)
O3 Nd1 O4 C18 -0.7(9)
O1 Nd1 O4 C18 129.4(9)
O6 Nd1 O4 C18 135.6(10)
N3 Nd1 O4 C18 28.7(11)
N1 Nd1 O4 C18 66.4(10)
N4 Nd1 O4 C18 -45.2(10)
N2 Nd1 O4 C18 -84.7(10)
O2 Nd1 O5 C15 139.3(9)
O4 Nd1 O5 C15 -62.2(9)
O3 Nd1 O5 C15 -99.1(9)
O1 Nd1 O5 C15 71.7(9)
O6 Nd1 O5 C15 5.5(8)
N3 Nd1 O5 C15 112.3(9)
N1 Nd1 O5 C15 7.3(10)
N4 Nd1 O5 C15 -176.7(9)
N2 Nd1 O5 C15 -136.5(9)
O2 Nd1 O6 C23 -57.7(11)
O5 Nd1 O6 C23 -10.0(10)
O4 Nd1 O6 C23 78.9(10)
O3 Nd1 O6 C23 124.6(10)
O1 Nd1 O6 C23 -106.1(11)
N3 Nd1 O6 C23 -152.7(10)
N1 Nd1 O6 C23 171.3(11)
N4 Nd1 O6 C23 -80(9)
N2 Nd1 O6 C23 32.5(11)
O2 Nd1 N1 C6 38.5(9)
O5 Nd1 N1 C6 141.8(7)
O4 Nd1 N1 C6 -150.0(8)
O3 Nd1 N1 C6 -81.5(8)
O1 Nd1 N1 C6 73.3(8)
O6 Nd1 N1 C6 143.6(8)
N3 Nd1 N1 C6 -0.2(8)
N4 Nd1 N1 C6 -34.2(9)
N2 Nd1 N1 C6 -101.7(9)
O2 Nd1 N1 C13 -144.1(7)
O5 Nd1 N1 C13 -40.7(9)
O4 Nd1 N1 C13 27.4(8)
O3 Nd1 N1 C13 95.9(8)
O1 Nd1 N1 C13 -109.3(8)
O6 Nd1 N1 C13 -38.9(8)
N3 Nd1 N1 C13 177.2(9)
N4 Nd1 N1 C13 143.2(8)
N2 Nd1 N1 C13 75.7(10)
O2 Nd1 N2 C25 -62.9(9)
O5 Nd1 N2 C25 -133.4(9)
O4 Nd1 N2 C25 140.8(9)
O3 Nd1 N2 C25 70.7(9)
O1 Nd1 N2 C25 -82.5(10)
O6 Nd1 N2 C25 -175.2(8)
N3 Nd1 N2 C25 10.0(10)
N1 Nd1 N2 C25 89.5(10)
N4 Nd1 N2 C25 2.6(8)
O2 Nd1 N2 C11 119.0(9)
O5 Nd1 N2 C11 48.5(8)
O4 Nd1 N2 C11 -37.3(8)
O3 Nd1 N2 C11 -107.5(8)
O1 Nd1 N2 C11 99.4(9)
O6 Nd1 N2 C11 6.7(9)
N3 Nd1 N2 C11 -168.1(8)
N1 Nd1 N2 C11 -88.6(9)
N4 Nd1 N2 C11 -175.6(10)
O2 Nd1 N3 C16 -154.3(8)
O5 Nd1 N3 C16 -129.3(8)
O4 Nd1 N3 C16 43.2(9)
O3 Nd1 N3 C16 71.8(8)
O1 Nd1 N3 C16 -85.0(8)
O6 Nd1 N3 C16 -39.4(9)
N1 Nd1 N3 C16 -0.8(7)
N4 Nd1 N3 C16 142.9(9)
N2 Nd1 N3 C16 135.6(8)
O2 Nd1 N3 C27 29.8(7)
O5 Nd1 N3 C27 54.8(9)
O4 Nd1 N3 C27 -132.6(7)
O3 Nd1 N3 C27 -104.1(7)
O1 Nd1 N3 C27 99.1(7)
O6 Nd1 N3 C27 144.8(7)
N1 Nd1 N3 C27 -176.6(8)
N4 Nd1 N3 C27 -32.9(7)
N2 Nd1 N3 C27 -40.3(8)
O2 Nd1 N4 C17 88.6(9)
O5 Nd1 N4 C17 42.3(10)
O4 Nd1 N4 C17 -47.2(9)
O3 Nd1 N4 C17 -92.8(9)
O1 Nd1 N4 C17 137.1(9)
O6 Nd1 N4 C17 112(8)
N3 Nd1 N4 C17 -174.9(10)
N1 Nd1 N4 C17 -140.8(9)
N2 Nd1 N4 C17 -2.3(8)
O2 Nd1 N4 C9 -94.1(9)
O5 Nd1 N4 C9 -140.5(9)
O4 Nd1 N4 C9 130.0(9)
O3 Nd1 N4 C9 84.4(9)
O1 Nd1 N4 C9 -45.6(9)
O6 Nd1 N4 C9 -71(9)
N3 Nd1 N4 C9 2.4(9)
N1 Nd1 N4 C9 36.5(10)
N2 Nd1 N4 C9 174.9(10)
Nd1 O3 C1 C10 -1(2)
Nd1 O3 C1 C22 174.4(9)
C13 C2 C4 C5 0(2)
C2 C4 C5 C6 1(2)
C13 N1 C6 C5 1.8(17)
Nd1 N1 C6 C5 179.5(10)
C13 N1 C6 C16 -176.6(9)
Nd1 N1 C6 C16 1.0(13)
C4 C5 C6 N1 -2.4(19)
C4 C5 C6 C16 176.0(12)
C17 N4 C9 C27 -157.5(11)
Nd1 N4 C9 C27 25.2(14)
O3 C1 C10 C18 0(2)
C22 C1 C10 C18 -174.8(14)
C25 N2 C11 C7 3.6(17)
Nd1 N2 C11 C7 -178.1(8)
C29 C7 C11 N2 -2.5(19)
Nd1 O1 C12 C8 -0.8(15)
Nd1 O1 C12 C3 174.9(7)
C14 C8 C12 O1 5.1(16)
C14 C8 C12 C3 -170.5(10)
F3 C3 C12 O1 171.2(10)
F1 C3 C12 O1 -66.4(12)
F2 C3 C12 O1 48.0(12)
F3 C3 C12 C8 -12.6(15)
F1 C3 C12 C8 109.8(10)
F2 C3 C12 C8 -135.8(10)
C6 N1 C13 C2 -0.1(16)
Nd1 N1 C13 C2 -177.6(8)
C4 C2 C13 N1 -0.9(18)
Nd1 O2 C14 C8 -1.3(17)
Nd1 O2 C14 C26 177.9(9)
C12 C8 C14 O2 -4.1(16)
C12 C8 C14 C26 176.7(11)
Nd1 O5 C15 C19 0.0(16)
Nd1 O5 C15 C20 178.9(7)
C27 N3 C16 C6 177.5(10)
Nd1 N3 C16 C6 1.7(14)
N1 C6 C16 N3 -1.8(16)
C5 C6 C16 N3 179.7(11)
C9 N4 C17 C25 -175.0(12)
Nd1 N4 C17 C25 2.2(16)
Nd1 O4 C18 C10 0.5(19)
Nd1 O4 C18 C21 178.9(9)
C1 C10 C18 O4 0(2)
C1 C10 C18 C21 -178.1(13)
O5 C15 C19 C23 -6.4(17)
C20 C15 C19 C23 174.7(10)
O5 C15 C20 F6 61.9(14)
C19 C15 C20 F6 -119.1(12)
O5 C15 C20 F7 -57.5(14)
C19 C15 C20 F7 121.5(11)
O5 C15 C20 F5 -175.9(10)
C19 C15 C20 F5 3.1(17)
O4 C18 C21 F9 -64.0(18)
C10 C18 C21 F9 114.6(16)
O4 C18 C21 F8 170.3(14)
C10 C18 C21 F8 -11(2)
O4 C18 C21 F10 51.5(18)
C10 C18 C21 F10 -130.0(15)
O3 C1 C22 F12 -62(2)
C10 C1 C22 F12 113.5(19)
O3 C1 C22 F4 173.8(18)
C10 C1 C22 F4 -11(2)
O3 C1 C22 F11 57.1(19)
C10 C1 C22 F11 -127.3(16)
Nd1 O6 C23 C19 8.9(18)
Nd1 O6 C23 C24 -172.3(9)
C15 C19 C23 O6 2.0(18)
C15 C19 C23 C24 -176.8(11)
O6 C23 C24 F14 64.8(19)
C19 C23 C24 F14 -116.2(19)
O6 C23 C24 F13 -52(2)
C19 C23 C24 F13 127.4(14)
O6 C23 C24 F15 -177.2(16)
C19 C23 C24 F15 2(2)
C11 N2 C25 C28 -7.0(18)
Nd1 N2 C25 C28 174.8(9)
C11 N2 C25 C17 175.5(10)
Nd1 N2 C25 C17 -2.7(14)
N4 C17 C25 N2 0.3(18)
N4 C17 C25 C28 -177.3(12)
O2 C14 C26 F17 -44(2)
C8 C14 C26 F17 134.9(15)
O2 C14 C26 F16 -173.1(13)
C8 C14 C26 F16 6(2)
O2 C14 C26 F18 65.5(15)
C8 C14 C26 F18 -115.2(14)
C16 N3 C27 C9 -118.8(11)
Nd1 N3 C27 C9 57.1(10)
N4 C9 C27 N3 -50.2(13)
N2 C25 C28 C29 9(2)
C17 C25 C28 C29 -173.7(14)
C11 C7 C29 C28 4(2)
C25 C28 C29 C7 -7(2)
